data_8101166
loop_
_publ_author_name
'Hauss\"uhl, Eiken'
'Giester, Gerald'
'Tillmanns, Ekkehart'

_publ_section_title
;
Crystal structure of nickel bis(guanidinium) bis(zirconium) tetra
(nitrilotriacetate) dodecahydrate, Ni(C(NH~2~)~3~)~2~(Zr(N(CH~2~COO)
~3~)~2~)~2~ &#x00B7; 12H~2~O
;
_journal_issue 1
_journal_name_full 'Zeitschrift f\"ur Kristallographie - New Crystal Structures'
_journal_page_first 101
_journal_page_last 102
_journal_volume 215
_journal_year 2000
_chemical_formula_structural
;
Ni (C(N H2)3)2 (Zr (N(C H2 C O O)3)2)2 (H2 O)12
;
_chemical_formula_sum 'C26 H60 N10 Ni O36 Zr2'
_chemical_formula_weight 1329.99
_space_group_IT_number 14
_symmetry_cell_setting monoclinic
_symmetry_space_group_name_Hall '-P 2yn'
_symmetry_space_group_name_H-M 'P 1 21/n 1'
_cell_angle_alpha 90.00
_cell_angle_beta 92.21(3)
_cell_angle_gamma 90.00
_cell_formula_units_Z 2
_cell_length_a 11.164(2)
_cell_length_b 10.373(2)
_cell_length_c 21.431(4)
_cell_measurement_temperature 293(2)
_cell_volume 2478.2(8)
_diffrn_ambient_temperature 293(2)
_exptl_crystal_density_diffrn 1.782
_exptl_crystal_density_meas 1.779(2)
_exptl_crystal_density_meas_temp 293
_refine_ls_R_factor_obs 0.0200
_refine_ls_wR_factor_obs 0.0480
_cod_depositor_comments
;
The following automatic conversions were performed:

Tag '_exptl_crystal_density_meas' value '1.779 (2) (293 K)' was
modified to '1.779(2)'. New tag '_exptl_crystal_density_meas_temp'
was created. The value of new tag set to - '293'.

Automatic conversion script
Id: cif_fix_values 3130 2015-03-20 13:55:49Z robertas 
;
_cod_original_sg_symbol_H-M 'P 21/n'
_cod_database_code 8101166

loop_
_symmetry_equiv_pos_as_xyz
'x, y, z'
'-x+1/2, y+1/2, -z+1/2'
'-x, -y, -z'
'x-1/2, -y-1/2, z-1/2'

loop_
_atom_site_label
_atom_site_type_symbol
_atom_site_fract_x
_atom_site_fract_y
_atom_site_fract_z
_atom_site_U_iso_or_equiv
_atom_site_adp_type
_atom_site_occupancy
_atom_site_calc_flag
_atom_site_refinement_flags
_atom_site_disorder_assembly
_atom_site_disorder_group
Zr Zr -0.002707(11) 0.025659(11) 0.231282(6) 0.01530(5) Uani 1 d . . .
Ni Ni 0.0000 0.5000 0.5000 0.02222(7) Uani 1 d S . .
N1 N -0.11655(10) 0.18307(11) 0.29062(5) 0.0195(2) Uani 1 d . . .
N2 N 0.12178(10) -0.16031(11) 0.26417(5) 0.0203(2) Uani 1 d . . .
N31 N 0.1390(2) -0.76134(19) 0.06729(10) 0.0657(6) Uani 1 d . . .
N32 N 0.1311(2) -0.54428(19) 0.07707(10) 0.0593(5) Uani 1 d . . .
N33 N 0.2442(3) -0.6346(2) 0.00257(12) 0.0819(8) Uani 1 d . . .
C11 C -0.24516(13) 0.15024(14) 0.28361(7) 0.0233(3) Uani 1 d . . .
C12 C -0.07216(14) 0.17847(16) 0.35646(7) 0.0270(3) Uani 1 d . . .
C13 C -0.09608(15) 0.31338(14) 0.26433(8) 0.0272(3) Uani 1 d . . .
C14 C -0.27197(12) 0.09945(13) 0.21836(7) 0.0205(3) Uani 1 d . . .
C15 C 0.06180(14) 0.14914(14) 0.35955(7) 0.0259(3) Uani 1 d . . .
C16 C -0.04903(13) 0.31094(14) 0.19937(7) 0.0256(3) Uani 1 d . . .
C21 C 0.24843(13) -0.12287(15) 0.25877(7) 0.0251(3) Uani 1 d . . .
C22 C 0.09400(14) -0.19273(16) 0.32931(7) 0.0260(3) Uani 1 d . . .
C23 C 0.09245(14) -0.26957(14) 0.22117(7) 0.0256(3) Uani 1 d . . .
C24 C 0.26205(12) -0.03579(13) 0.20265(6) 0.0219(3) Uani 1 d . . .
C25 C -0.03188(13) -0.15124(13) 0.34291(7) 0.0234(3) Uani 1 d . . .
C26 C 0.03982(13) -0.22468(13) 0.15919(7) 0.0242(3) Uani 1 d . . .
C30 C 0.16891(18) -0.64695(19) 0.04821(9) 0.0418(4) Uani 1 d . . .
O14A O -0.37307(9) 0.10910(10) 0.19422(5) 0.0282(2) Uani 1 d . . .
O14B O -0.18439(9) 0.04127(10) 0.19323(5) 0.0242(2) Uani 1 d . . .
O15A O 0.12150(11) 0.16862(14) 0.40732(6) 0.0418(3) Uani 1 d . . .
O15B O 0.10282(9) 0.09819(10) 0.30929(5) 0.0247(2) Uani 1 d . . .
O16A O -0.05780(12) 0.40798(11) 0.16677(6) 0.0409(3) Uani 1 d . . .
O16B O 0.00501(10) 0.20755(10) 0.18334(5) 0.0269(2) Uani 1 d . . .
O24A O 0.35796(9) -0.03257(12) 0.17649(5) 0.0311(2) Uani 1 d . . .
O24B O 0.17038(9) 0.03357(10) 0.18781(5) 0.0272(2) Uani 1 d . . .
O25A O -0.07126(11) -0.17382(12) 0.39449(5) 0.0363(3) Uani 1 d . . .
O25B O -0.08938(9) -0.08674(10) 0.30025(5) 0.0229(2) Uani 1 d . . .
O26A O 0.05249(13) -0.28634(12) 0.11163(6) 0.0429(3) Uani 1 d . . .
O26B O -0.02368(10) -0.12008(10) 0.16162(5) 0.0270(2) Uani 1 d . . .
OW1 O 0.16212(14) 0.07536(16) 0.94959(7) 0.0490(3) Uani 1 d . . .
OW2 O -0.34123(16) 0.65971(16) 0.50950(8) 0.0535(4) Uani 1 d . . .
OW3 O 0.28592(15) 0.11555(17) 0.55896(7) 0.0547(4) Uani 1 d . . .
OW4 O 0.10822(12) 0.50962(13) 0.57940(6) 0.0338(3) Uani 1 d . . .
OW5 O -0.15128(12) 0.49861(13) 0.55177(6) 0.0339(3) Uani 1 d . . .
OW6 O -0.00228(12) 0.29960(11) 0.49945(6) 0.0336(3) Uani 1 d . . .
H11A H -0.2984(16) 0.2196(18) 0.2932(8) 0.031(5) Uiso 1 d . . .
H11B H -0.2615(15) 0.0838(17) 0.3120(8) 0.026(4) Uiso 1 d . . .
H12A H -0.0880(16) 0.2598(19) 0.3774(8) 0.033(5) Uiso 1 d . . .
H12B H -0.1100(17) 0.1088(19) 0.3768(8) 0.033(5) Uiso 1 d . . .
H13A H -0.0412(17) 0.3597(19) 0.2894(9) 0.037(5) Uiso 1 d . . .
H13B H -0.1643(17) 0.3635(18) 0.2649(8) 0.031(5) Uiso 1 d . . .
H21A H 0.3011(17) -0.1952(19) 0.2554(9) 0.036(5) Uiso 1 d . . .
H21B H 0.2740(17) -0.0713(19) 0.2952(9) 0.033(5) Uiso 1 d . . .
H22A H 0.1029(17) -0.2833(19) 0.3373(8) 0.033(5) Uiso 1 d . . .
H22B H 0.1468(15) -0.1463(17) 0.3554(8) 0.025(4) Uiso 1 d . . .
H23A H 0.1584(17) -0.3223(19) 0.2151(9) 0.036(5) Uiso 1 d . . .
H23B H 0.0346(17) -0.3241(18) 0.2388(8) 0.033(5) Uiso 1 d . . .
H31A H 0.149(3) -0.823(3) 0.0436(16) 0.105(11) Uiso 1 d . . .
H31B H 0.096(2) -0.769(3) 0.1011(12) 0.068(8) Uiso 1 d . . .
H32A H 0.158(2) -0.475(3) 0.0680(13) 0.074(9) Uiso 1 d . . .
H32B H 0.072(2) -0.550(3) 0.1047(13) 0.076(8) Uiso 1 d . . .
H33A H 0.247(3) -0.558(3) -0.0154(14) 0.092(10) Uiso 1 d . . .
H33B H 0.259(3) -0.700(4) -0.0139(16) 0.116(13) Uiso 1 d . . .
HW1A H 0.124(2) 0.088(3) 0.9220(13) 0.074(8) Uiso 1 d . . .
HW1B H 0.141(3) -0.006(3) 0.9638(15) 0.095(11) Uiso 1 d . . .
HW2A H -0.325(3) 0.718(3) 0.4889(14) 0.093(10) Uiso 1 d . . .
HW2B H -0.384(2) 0.691(2) 0.5371(12) 0.065(8) Uiso 1 d . . .
HW3A H 0.339(3) 0.103(3) 0.5858(14) 0.092(10) Uiso 1 d . . .
HW3B H 0.220(3) 0.141(3) 0.5780(13) 0.081(9) Uiso 1 d . . .
HW4A H -0.143(2) 0.503(2) 0.5892(13) 0.062(8) Uiso 1 d . . .
HW4B H -0.200(2) 0.553(2) 0.5392(10) 0.046(6) Uiso 1 d . . .
HW5A H 0.177(2) 0.530(2) 0.5726(10) 0.046(6) Uiso 1 d . . .
HW5B H 0.107(2) 0.468(2) 0.6121(11) 0.046(6) Uiso 1 d . . .
HW6A H 0.040(2) 0.267(2) 0.4740(11) 0.051(6) Uiso 1 d . . .
HW6B H 0.0178(19) 0.261(2) 0.5353(10) 0.049(6) Uiso 1 d . . .

loop_
_atom_site_aniso_label
_atom_site_aniso_U_11
_atom_site_aniso_U_22
_atom_site_aniso_U_33
_atom_site_aniso_U_23
_atom_site_aniso_U_13
_atom_site_aniso_U_12
Zr 0.01648(7) 0.01385(7) 0.01558(7) 0.00025(4) 0.00061(4) 0.00188(4)
Ni 0.02689(13) 0.02337(13) 0.01632(12) 0.00110(9) 0.00001(10) 0.00195(10)
N1 0.0191(5) 0.0185(5) 0.0208(6) -0.0033(4) 0.0000(4) 0.0001(4)
N2 0.0201(6) 0.0205(5) 0.0203(6) 0.0035(4) 0.0019(4) 0.0013(4)
N31 0.1048(17) 0.0379(9) 0.0571(11) -0.0116(8) 0.0381(12) -0.0119(10)
N32 0.0772(13) 0.0389(9) 0.0635(12) 0.0017(8) 0.0255(11) 0.0141(9)
N33 0.124(2) 0.0511(12) 0.0747(14) 0.0165(11) 0.0617(15) 0.0227(12)
C11 0.0181(6) 0.0249(7) 0.0269(7) -0.0046(6) 0.0022(5) 0.0004(5)
C12 0.0284(8) 0.0323(7) 0.0202(7) -0.0069(6) -0.0004(6) 0.0046(6)
C13 0.0290(8) 0.0161(6) 0.0367(8) -0.0030(6) 0.0037(6) 0.0003(6)
C14 0.0216(6) 0.0146(6) 0.0254(7) 0.0006(5) 0.0007(5) -0.0002(5)
C15 0.0291(7) 0.0251(7) 0.0233(7) -0.0031(6) -0.0031(6) 0.0006(6)
C16 0.0225(7) 0.0199(6) 0.0343(8) 0.0034(6) -0.0005(6) 0.0003(5)
C21 0.0178(6) 0.0274(7) 0.0301(8) 0.0070(6) -0.0005(5) 0.0026(5)
C22 0.0272(7) 0.0291(7) 0.0218(7) 0.0081(6) 0.0005(6) 0.0050(6)
C23 0.0277(7) 0.0168(6) 0.0322(8) 0.0006(6) 0.0020(6) 0.0038(5)
C24 0.0212(6) 0.0223(6) 0.0222(6) -0.0018(5) 0.0003(5) -0.0004(5)
C25 0.0286(7) 0.0193(6) 0.0225(7) 0.0021(5) 0.0024(6) -0.0010(5)
C26 0.0244(7) 0.0200(6) 0.0283(7) -0.0037(6) 0.0026(6) 0.0012(5)
C30 0.0500(11) 0.0400(9) 0.0360(9) 0.0018(8) 0.0090(8) 0.0074(8)
O14A 0.0209(5) 0.0285(5) 0.0348(6) -0.0051(5) -0.0051(4) 0.0047(4)
O14B 0.0207(5) 0.0261(5) 0.0254(5) -0.0056(4) -0.0023(4) 0.0047(4)
O15A 0.0373(7) 0.0578(8) 0.0295(6) -0.0146(6) -0.0100(5) 0.0068(6)
O15B 0.0224(5) 0.0271(5) 0.0244(5) -0.0050(4) -0.0015(4) 0.0007(4)
O16A 0.0522(8) 0.0246(6) 0.0465(7) 0.0125(5) 0.0078(6) 0.0099(5)
O16B 0.0309(6) 0.0192(5) 0.0312(6) 0.0058(4) 0.0077(4) 0.0053(4)
O24A 0.0207(5) 0.0426(6) 0.0302(6) 0.0055(5) 0.0056(4) 0.0026(5)
O24B 0.0241(5) 0.0281(5) 0.0298(5) 0.0091(4) 0.0072(4) 0.0065(4)
O25A 0.0400(7) 0.0452(7) 0.0245(5) 0.0099(5) 0.0096(5) 0.0070(5)
O25B 0.0219(5) 0.0221(5) 0.0249(5) 0.0050(4) 0.0029(4) 0.0021(4)
O26A 0.0638(9) 0.0333(6) 0.0317(6) -0.0105(5) 0.0027(6) 0.0161(6)
O26B 0.0323(6) 0.0238(5) 0.0245(5) -0.0060(4) -0.0054(4) 0.0099(4)
OW1 0.0524(8) 0.0552(9) 0.0380(7) -0.0062(6) -0.0171(6) 0.0148(7)
OW2 0.0576(9) 0.0541(9) 0.0492(8) -0.0026(7) 0.0080(7) 0.0087(7)
OW3 0.0463(8) 0.0709(10) 0.0474(8) -0.0095(7) 0.0067(7) 0.0092(7)
OW4 0.0354(6) 0.0424(6) 0.0230(5) 0.0070(5) -0.0054(5) -0.0016(5)
OW5 0.0345(6) 0.0442(7) 0.0232(6) -0.0002(5) 0.0030(5) 0.0045(5)
OW6 0.0474(7) 0.0287(5) 0.0247(5) 0.0012(4) 0.0003(5) 0.0068(5)

loop_
_geom_bond_atom_site_label_1
_geom_bond_atom_site_label_2
_geom_bond_distance
_geom_bond_site_symmetry_2
_geom_bond_publ_flag
Zr O26B 2.1309(10) . ?
Zr O25B 2.1421(11) . ?
Zr O15B 2.1436(11) . ?
Zr O16B 2.1512(10) . ?
Zr O14B 2.1621(11) . ?
Zr O24B 2.1783(12) . ?
Zr N1 2.4537(12) . ?
Zr N2 2.4637(12) . ?
Ni OW4 2.0506(13) . ?
Ni OW4 2.0507(13) 3_566 ?
Ni OW5 2.0556(13) . ?
Ni OW5 2.0557(13) 3_566 ?
Ni OW6 2.0783(12) 3_566 ?
Ni OW6 2.0783(12) . ?
N1 C11 1.4771(18) . ?
N1 C12 1.4780(18) . ?
N1 C13 1.4852(18) . ?
N2 C21 1.4746(18) . ?
N2 C22 1.4804(18) . ?
N2 C23 1.4888(19) . ?
N31 C30 1.302(3) . ?
N31 H31A 0.83(3) . ?
N31 H31B 0.89(3) . ?
N32 C30 1.309(3) . ?
N32 H33A 0.81(3) . ?
N32 H33B 0.90(3) . ?
N33 C30 1.320(3) . ?
N33 H32A 0.89(3) . ?
N33 H32B 0.79(4) . ?
C11 C14 1.513(2) . ?
C11 H11A 0.960(18) . ?
C11 H11B 0.942(18) . ?
C12 C15 1.524(2) . ?
C12 H12A 0.975(19) . ?
C12 H12B 0.950(19) . ?
C13 C16 1.507(2) . ?
C13 H13A 0.93(2) . ?
C13 H13B 0.922(19) . ?
C14 O14A 1.2269(18) . ?
C14 O14B 1.2844(17) . ?
C15 O15A 1.2166(19) . ?
C15 O15B 1.2989(18) . ?
C16 O16A 1.2267(18) . ?
C16 O16B 1.2835(17) . ?
C21 C24 1.516(2) . ?
C21 H21A 0.957(19) . ?
C21 H21B 0.980(19) . ?
C22 C25 1.508(2) . ?
C22 H22A 0.960(19) . ?
C22 H22B 0.931(17) . ?
C23 C26 1.505(2) . ?
C23 H23A 0.930(19) . ?
C23 H23B 0.948(19) . ?
C24 O24A 1.2277(18) . ?
C24 O24B 1.2806(17) . ?
C25 O25A 1.2278(18) . ?
C25 O25B 1.2844(17) . ?
C26 O26A 1.2160(18) . ?
C26 O26B 1.2978(17) . ?
OW1 HW1A 0.73(3) . ?
OW1 HW1B 0.93(3) . ?
OW2 HW2A 0.78(3) . ?
OW2 HW2B 0.84(3) . ?
OW3 HW3A 0.82(3) . ?
OW3 HW3B 0.90(3) . ?
OW4 HW5A 0.81(2) . ?
OW4 HW5B 0.83(2) . ?
OW5 HW4A 0.81(3) . ?
OW5 HW4B 0.82(2) . ?
OW6 HW6A 0.81(2) . ?
OW6 HW6B 0.89(2) . ?
